data_7042344
loop_
_publ_author_name
'R\"uhlig, Karoline'
'Abylaikhan, Akerke'
'Aliabadi, Azar'
'Kataev, Vladislav'
'Liebing, Simon'
'Schwalbe, Sebastian'
'Trepte, Kai'
'Ludt, Christian'
'Kortus, Jens'
'B\"uchner, Bernd'
'R\"uffer, Tobias'
'Lang, Heinrich'

_publ_section_title
;
 Ni(II) formate complexes with bi- and tridentate nitrogen-donor ligands:
 synthesis, characterization, and magnetic and thermal properties.
;
_journal_issue 12
_journal_name_full 'Dalton transactions (Cambridge, England : 2003)'
_journal_page_first 3963
_journal_page_last 3979
_journal_paper_doi 10.1039/c6dt04556a
_journal_volume 46
_journal_year 2017
_chemical_formula_moiety 'C16 H38 N4 Ni2 O9'
_chemical_formula_sum 'C16 H38 N4 Ni2 O9'
_chemical_formula_weight 547.92
_chemical_name_systematic
;
 ?
;
_space_group_crystal_system monoclinic
_space_group_IT_number 15
_space_group_name_Hall '-C 2yc'
_space_group_name_H-M_alt 'C 1 2/c 1'
_symmetry_space_group_name_Hall '-C 2yc'
_symmetry_space_group_name_H-M 'C 1 2/c 1'
_atom_sites_solution_hydrogens geom
_audit_creation_method SHELXL-2013
_audit_update_record
;
2016-11-28 deposited with the CCDC.
2017-02-16 downloaded from the CCDC.
;
_cell_angle_alpha 90
_cell_angle_beta 108.481(2)
_cell_angle_gamma 90
_cell_formula_units_Z 16
_cell_length_a 27.1365(6)
_cell_length_b 13.9455(2)
_cell_length_c 27.7677(6)
_cell_measurement_reflns_used 18153
_cell_measurement_temperature 293
_cell_measurement_theta_max 67.0990
_cell_measurement_theta_min 3.7530
_cell_volume 9966.3(4)
_computing_cell_refinement
;
CrysAlisPro, Agilent Technologies,
Version 1.171.37.35 (release 13-08-2014 CrysAlis171 .NET)
(compiled Aug 13 2014,18:06:01)
;
_computing_data_collection
;
CrysAlisPro, Agilent Technologies,
Version 1.171.37.35 (release 13-08-2014 CrysAlis171 .NET)
(compiled Aug 13 2014,18:06:01)
;
_computing_data_reduction
;
CrysAlisPro, Agilent Technologies,
Version 1.171.37.35 (release 13-08-2014 CrysAlis171 .NET)
(compiled Aug 13 2014,18:06:01)
;
_computing_structure_refinement 'SHELXL-2013 (Sheldrick, 2013)'
_computing_structure_solution 'SHELXS-2013 (Sheldrick, 2013)'
_diffrn_ambient_temperature 293
_diffrn_measured_fraction_theta_full 0.995
_diffrn_measured_fraction_theta_max 0.995
_diffrn_measurement_device_type 'oxford gemini s'
_diffrn_measurement_method '\w scans'
_diffrn_radiation_type CuK\a
_diffrn_radiation_wavelength 1.54184
_diffrn_reflns_av_R_equivalents 0.0746
_diffrn_reflns_av_unetI/netI 0.0212
_diffrn_reflns_Laue_measured_fraction_full 0.995
_diffrn_reflns_Laue_measured_fraction_max 0.995
_diffrn_reflns_limit_h_max 32
_diffrn_reflns_limit_h_min -32
_diffrn_reflns_limit_k_max 16
_diffrn_reflns_limit_k_min -16
_diffrn_reflns_limit_l_max 33
_diffrn_reflns_limit_l_min -33
_diffrn_reflns_number 77514
_diffrn_reflns_point_group_measured_fraction_full 0.995
_diffrn_reflns_point_group_measured_fraction_max 0.995
_diffrn_reflns_theta_full 67.000
_diffrn_reflns_theta_max 66.999
_diffrn_reflns_theta_min 3.605
_exptl_absorpt_coefficient_mu 2.314
_exptl_absorpt_correction_T_max 1.00000
_exptl_absorpt_correction_T_min 0.63744
_exptl_absorpt_correction_type multi-scan
_exptl_absorpt_process_details
;
CrysAlisPro, Agilent Technologies,
Version 1.171.37.35 (release 13-08-2014 CrysAlis171 .NET)
(compiled Aug 13 2014,18:06:01)
Empirical absorption correction using spherical harmonics,
 implemented in SCALE3 ABSPACK scaling algorithm.
;
_exptl_crystal_colour green
_exptl_crystal_density_diffrn 1.461
_exptl_crystal_description block
_exptl_crystal_F_000 4640
_exptl_crystal_size_max 0.44
_exptl_crystal_size_mid 0.36
_exptl_crystal_size_min 0.24
_refine_diff_density_max 0.282
_refine_diff_density_min -0.442
_refine_diff_density_rms 0.075
_refine_ls_extinction_method none
_refine_ls_goodness_of_fit_ref 0.958
_refine_ls_hydrogen_treatment constr
_refine_ls_matrix_type full
_refine_ls_number_parameters 580
_refine_ls_number_reflns 16923
_refine_ls_number_restraints 36
_refine_ls_restrained_S_all 0.966
_refine_ls_R_factor_all 0.0511
_refine_ls_R_factor_gt 0.0395
_refine_ls_shift/su_max 0.001
_refine_ls_shift/su_mean 0.000
_refine_ls_structure_factor_coef Fsqd
_refine_ls_weighting_details 'w=1/[\s^2^(Fo^2^)+(0.0785P)^2^] where P=(Fo^2^+2Fc^2^)/3'
_refine_ls_weighting_scheme calc
_refine_ls_wR_factor_gt 0.1049
_refine_ls_wR_factor_ref 0.1081
_reflns_Friedel_coverage 0.000
_reflns_number_gt 13084
_reflns_number_total 16923
_reflns_threshold_expression 'I > 2\s(I)'
_cod_data_source_file c6dt04556a2.cif
_cod_data_source_block shelx
_cod_depositor_comments 'Adding full bibliography for 7042340--7042344.cif.'
_cod_database_code 7042344
_shelx_space_group_comment
;
The symmetry employed for this shelxl refinement is uniquely defined
by the following loop, which should always be used as a source of
symmetry information in preference to the above space-group names.
They are only intended as comments.
;
_cell_oxdiff_measurement_reflns_used 18153
_cell_oxdiff_twin_number 2
_diffrn_oxdiff_twin_integration_method simultaneous
_shelxl_version_number 2013-4

loop_
_space_group_symop_operation_xyz
'x, y, z'
'-x, y, -z+1/2'
'x+1/2, y+1/2, z'
'-x+1/2, y+1/2, -z+1/2'
'-x, -y, -z'
'x, -y, z-1/2'
'-x+1/2, -y+1/2, -z'
'x+1/2, -y+1/2, z-1/2'

loop_
_atom_site_label
_atom_site_type_symbol
_atom_site_fract_x
_atom_site_fract_y
_atom_site_fract_z
_atom_site_U_iso_or_equiv
_atom_site_adp_type
_atom_site_occupancy
_atom_site_site_symmetry_order
_atom_site_calc_flag
_atom_site_refinement_flags_posn
_atom_site_refinement_flags_adp
_atom_site_refinement_flags_occupancy
_atom_site_disorder_assembly
_atom_site_disorder_group
C1 C -0.08050(10) -0.36475(18) 0.22237(11) 0.0481(7) Uani 1 1 d . . . . .
H1A H -0.0537 -0.4095 0.2307 0.058 Uiso 1 1 calc R U . . .
C2 C -0.09700(9) -0.10737(17) 0.18064(10) 0.0407(6) Uani 1 1 d . U . . .
H2A H -0.0785 -0.0546 0.1750 0.049 Uiso 1 1 calc R U . . .
C3 C -0.25129(11) -0.1325(2) 0.09866(12) 0.0584(8) Uani 1 1 d . U . . .
H3A H -0.2725 -0.0944 0.0729 0.070 Uiso 1 1 calc R U . . .
C4 C -0.20101(12) -0.3520(2) 0.28586(13) 0.0591(8) Uani 1 1 d . . . . .
H4A H -0.2095 -0.3916 0.3090 0.071 Uiso 1 1 calc R U . . .
C5 C -0.26841(11) -0.3848(2) 0.10664(13) 0.0649(8) Uani 1 1 d . . . . .
H5A H -0.2704 -0.3705 0.1398 0.097 Uiso 1 1 calc R U . . .
H5B H -0.2889 -0.4407 0.0935 0.097 Uiso 1 1 calc R U . . .
H5C H -0.2815 -0.3315 0.0844 0.097 Uiso 1 1 calc R U . . .
C6 C -0.19496(12) -0.48510(19) 0.14438(12) 0.0629(8) Uani 1 1 d . . . . .
H6A H -0.1966 -0.4696 0.1775 0.094 Uiso 1 1 calc R U . . .
H6B H -0.1597 -0.4992 0.1466 0.094 Uiso 1 1 calc R U . . .
H6C H -0.2164 -0.5400 0.1313 0.094 Uiso 1 1 calc R U . . .
C7 C -0.21132(11) -0.4253(2) 0.05893(11) 0.0593(8) Uani 1 1 d . . . . .
H7A H -0.2346 -0.3830 0.0344 0.071 Uiso 1 1 calc R U . . .
H7B H -0.2228 -0.4908 0.0501 0.071 Uiso 1 1 calc R U . . .
C8 C -0.15720(12) -0.4137(2) 0.05650(11) 0.0561(7) Uani 1 1 d . . . . .
H8A H -0.1340 -0.4572 0.0804 0.067 Uiso 1 1 calc R U . . .
H8B H -0.1566 -0.4300 0.0227 0.067 Uiso 1 1 calc R U . . .
C9 C -0.16049(13) -0.2519(2) 0.02405(11) 0.0606(8) Uani 1 1 d . . . . .
H9A H -0.1483 -0.1875 0.0325 0.091 Uiso 1 1 calc R U . . .
H9B H -0.1977 -0.2529 0.0142 0.091 Uiso 1 1 calc R U . . .
H9C H -0.1495 -0.2746 -0.0035 0.091 Uiso 1 1 calc R U . . .
C10 C -0.08151(11) -0.3114(3) 0.08110(13) 0.0721(10) Uani 1 1 d . . . . .
H10A H -0.0696 -0.2467 0.0889 0.108 Uiso 1 1 calc R U . . .
H10B H -0.0720 -0.3338 0.0525 0.108 Uiso 1 1 calc R U . . .
H10C H -0.0658 -0.3517 0.1099 0.108 Uiso 1 1 calc R U . . .
C11 C -0.01882(10) -0.1585(3) 0.32602(12) 0.0658(9) Uani 1 1 d . . . . .
H11A H -0.0207 -0.1140 0.2991 0.099 Uiso 1 1 calc R U . . .
H11B H -0.0083 -0.2202 0.3174 0.099 Uiso 1 1 calc R U . . .
H11C H 0.0061 -0.1361 0.3569 0.099 Uiso 1 1 calc R U . . .
C12 C -0.06596(14) -0.2351(3) 0.37468(12) 0.0742(10) Uani 1 1 d . . . . .
H12A H -0.0561 -0.2968 0.3654 0.111 Uiso 1 1 calc R U . . .
H12B H -0.0988 -0.2402 0.3808 0.111 Uiso 1 1 calc R U . . .
H12C H -0.0400 -0.2130 0.4049 0.111 Uiso 1 1 calc R U . . .
C13 C -0.08565(12) -0.0705(2) 0.34562(13) 0.0687(9) Uani 1 1 d . . . . .
H13A H -0.0743 -0.0227 0.3261 0.082 Uiso 1 1 calc R U . . .
H13B H -0.0684 -0.0575 0.3813 0.082 Uiso 1 1 calc R U . . .
C14 C -0.14265(12) -0.0624(2) 0.33466(12) 0.0707(10) Uani 1 1 d . . . . .
H14A H -0.1511 0.0017 0.3430 0.085 Uiso 1 1 calc R U . . .
H14B H -0.1538 -0.1074 0.3557 0.085 Uiso 1 1 calc R U . . .
C15 C -0.17009(12) 0.00172(19) 0.24877(13) 0.0664(9) Uani 1 1 d . . . . .
H15A H -0.1884 -0.0126 0.2138 0.100 Uiso 1 1 calc R U . . .
H15B H -0.1348 0.0183 0.2523 0.100 Uiso 1 1 calc R U . . .
H15C H -0.1866 0.0546 0.2596 0.100 Uiso 1 1 calc R U . . .
C16 C -0.22581(11) -0.1024(2) 0.27475(13) 0.0651(8) Uani 1 1 d . . . . .
H16A H -0.2279 -0.1572 0.2949 0.098 Uiso 1 1 calc R U . . .
H16B H -0.2446 -0.1150 0.2398 0.098 Uiso 1 1 calc R U . . .
H16C H -0.2406 -0.0477 0.2861 0.098 Uiso 1 1 calc R U . . .
C17 C -0.01391(12) 0.13469(18) 0.17277(10) 0.0511(7) Uani 1 1 d . . . . .
H19 H -0.0086 0.0917 0.1996 0.061 Uiso 1 1 calc R U . . .
C18 C -0.05927(11) 0.38878(18) 0.14755(10) 0.0464(6) Uani 1 1 d . . . . .
H18 H -0.0691 0.4418 0.1627 0.056 Uiso 1 1 calc R U . . .
C19 C 0.07439(17) 0.1548(2) 0.06986(17) 0.0781(10) Uani 1 1 d . . . . .
H20 H 0.1018 0.1192 0.0659 0.094 Uiso 1 1 calc R U . . .
C20 C -0.12301(17) 0.3520(2) -0.00701(13) 0.0797(12) Uani 1 1 d . . . . .
H17 H -0.1480 0.3858 -0.0320 0.096 Uiso 1 1 calc R U . . .
C21 C 0.14330(14) 0.2688(3) 0.20865(16) 0.0888(12) Uani 1 1 d . . . . .
H27A H 0.1545 0.2621 0.1793 0.133 Uiso 1 1 calc R U . . .
H27B H 0.1324 0.2076 0.2174 0.133 Uiso 1 1 calc R U . . .
H27C H 0.1715 0.2927 0.2366 0.133 Uiso 1 1 calc R U . . .
C22 C 0.08406(14) 0.3457(3) 0.24284(12) 0.0848(12) Uani 1 1 d . . . . .
H28A H 0.0741 0.2840 0.2520 0.127 Uiso 1 1 calc R U . . .
H28B H 0.0552 0.3890 0.2363 0.127 Uiso 1 1 calc R U . . .
H28C H 0.1127 0.3701 0.2702 0.127 Uiso 1 1 calc R U . . .
C23 C 0.11421(17) 0.4327(3) 0.18500(14) 0.0965(14) Uani 1 1 d . . . . .
H29A H 0.0925 0.4797 0.1944 0.116 Uiso 1 1 calc R U . . .
H29B H 0.1499 0.4451 0.2054 0.116 Uiso 1 1 calc R U . . .
C24 C 0.10949(14) 0.4459(3) 0.13214(15) 0.0956(14) Uani 1 1 d . . . . .
H30A H 0.1360 0.4078 0.1245 0.115 Uiso 1 1 calc R U . . .
H30B H 0.1162 0.5127 0.1267 0.115 Uiso 1 1 calc R U . . .
C25 C 0.02219(13) 0.5003(2) 0.08836(14) 0.0723(9) Uani 1 1 d . . . . .
H32A H -0.0107 0.4815 0.0649 0.108 Uiso 1 1 calc R U . . .
H32B H 0.0358 0.5536 0.0747 0.108 Uiso 1 1 calc R U . . .
H32C H 0.0177 0.5185 0.1200 0.108 Uiso 1 1 calc R U . . .
C26 C 0.06530(17) 0.3977(3) 0.04691(14) 0.0864(12) Uani 1 1 d . . . . .
H31A H 0.0890 0.3451 0.0506 0.130 Uiso 1 1 calc R U . . .
H31B H 0.0789 0.4531 0.0349 0.130 Uiso 1 1 calc R U . . .
H31C H 0.0323 0.3808 0.0230 0.130 Uiso 1 1 calc R U . . .
C27 C -0.21020(15) 0.2482(3) 0.0748(2) 0.1123(18) Uani 1 1 d D . . . .
H27D H -0.2423 0.2237 0.0775 0.168 Uiso 1 1 calc R U . . .
H27E H -0.2145 0.2638 0.0400 0.168 Uiso 1 1 calc R U . . .
H27F H -0.2005 0.3048 0.0953 0.168 Uiso 1 1 calc R U . . .
C28 C -0.16570(17) 0.1564(4) 0.14461(17) 0.124(2) Uani 1 1 d D . . . .
H22A H -0.1568 0.2142 0.1642 0.185 Uiso 1 1 calc R U . . .
H22B H -0.1391 0.1092 0.1580 0.185 Uiso 1 1 calc R U . . .
H22C H -0.1983 0.1325 0.1463 0.185 Uiso 1 1 calc R U . . .
C29 C -0.1755(3) 0.0735(5) 0.0746(4) 0.075(3) Uani 0.561(14) 1 d D . P A 1
H29C H -0.1517 0.0335 0.1002 0.090 Uiso 0.561(14) 1 calc R U P A 1
H29D H -0.2106 0.0514 0.0700 0.090 Uiso 0.561(14) 1 calc R U P A 1
C30 C -0.1638(4) 0.0649(9) 0.0256(4) 0.083(4) Uani 0.561(14) 1 d D . P A 1
H30C H -0.1716 0.0004 0.0122 0.100 Uiso 0.561(14) 1 calc R U P A 1
H30D H -0.1851 0.1095 0.0009 0.100 Uiso 0.561(14) 1 calc R U P A 1
C29' C -0.1955(3) 0.1117(7) 0.0477(4) 0.065(3) Uani 0.439(14) 1 d D . P A 2
H29E H -0.2253 0.0796 0.0526 0.078 Uiso 0.439(14) 1 calc R U P A 2
H29F H -0.2073 0.1489 0.0166 0.078 Uiso 0.439(14) 1 calc R U P A 2
C30' C -0.1560(5) 0.0401(9) 0.0445(6) 0.067(4) Uani 0.439(14) 1 d D . P A 2
H30E H -0.1719 -0.0048 0.0173 0.081 Uiso 0.439(14) 1 calc R U P A 2
H30F H -0.1444 0.0042 0.0760 0.081 Uiso 0.439(14) 1 calc R U P A 2
C31 C -0.1085(2) 0.1040(3) -0.01726(13) 0.1063(16) Uani 1 1 d D . . . .
H26A H -0.0746 0.1257 -0.0162 0.159 Uiso 1 1 calc R U . . .
H26B H -0.1338 0.1522 -0.0328 0.159 Uiso 1 1 calc R U . . .
H26C H -0.1167 0.0458 -0.0367 0.159 Uiso 1 1 calc R U . . .
C32 C -0.07061(14) 0.0094(2) 0.05562(13) 0.0749(10) Uani 1 1 d D . . . .
H25A H -0.0368 0.0309 0.0562 0.112 Uiso 1 1 calc R U . . .
H25B H -0.0800 -0.0468 0.0347 0.112 Uiso 1 1 calc R U . . .
H25C H -0.0700 -0.0058 0.0895 0.112 Uiso 1 1 calc R U . . .
N1 N -0.21359(8) -0.40306(15) 0.11015(8) 0.0469(5) Uani 1 1 d . . . . .
N2 N -0.13892(8) -0.31438(16) 0.06860(8) 0.0457(5) Uani 1 1 d . . . . .
N3 N -0.07054(8) -0.16647(15) 0.33315(8) 0.0459(5) Uani 1 1 d . . . . .
N4 N -0.17082(8) -0.08263(15) 0.28020(8) 0.0469(5) Uani 1 1 d . . . . .
N5 N 0.09952(9) 0.33649(17) 0.19729(9) 0.0538(6) Uani 1 1 d . . . . .
N6 N 0.05863(9) 0.41939(15) 0.09672(9) 0.0495(6) Uani 1 1 d . . . . .
N7 N -0.17008(9) 0.17656(18) 0.09228(10) 0.0603(7) Uani 1 1 d D . . . .
N8 N -0.10908(10) 0.08588(16) 0.03481(9) 0.0570(6) Uani 1 1 d D . . . .
O1 O -0.10447(7) -0.35761(14) 0.17630(7) 0.0525(5) Uani 1 1 d . . . . .
O2 O -0.08664(7) -0.32200(13) 0.25870(7) 0.0536(5) Uani 1 1 d . . . . .
O3 O -0.12077(7) -0.15358(13) 0.14192(7) 0.0516(5) Uani 1 1 d . U . . .
O4 O -0.09421(6) -0.12089(12) 0.22534(7) 0.0453(4) Uani 1 1 d . U . . .
O5 O -0.22503(7) -0.19342(14) 0.08508(7) 0.0530(5) Uani 1 1 d . U . . .
O6 O -0.25317(9) -0.11572(17) 0.14159(9) 0.0772(7) Uani 1 1 d . U . . .
O7 O -0.16622(8) -0.29117(13) 0.30416(7) 0.0557(5) Uani 1 1 d . . . . .
O8 O -0.22548(9) -0.36565(17) 0.24057(9) 0.0748(7) Uani 1 1 d . . . . .
O9 O -0.18835(6) -0.24082(11) 0.19495(6) 0.0382(4) Uani 1 1 d . . . . .
H1 H -0.2079 -0.2948 0.2015 0.046 Uiso 1 1 calc R U . . .
H2 H -0.2121 -0.1870 0.1854 0.046 Uiso 1 1 calc R U . . .
O10 O 0.02511(8) 0.17817(14) 0.17152(8) 0.0620(6) Uani 1 1 d . . . . .
O11 O -0.05924(7) 0.13932(14) 0.14384(7) 0.0549(5) Uani 1 1 d . . . . .
O12 O -0.01196(7) 0.37831(13) 0.15723(7) 0.0505(5) Uani 1 1 d . . . . .
O13 O -0.09583(7) 0.33943(14) 0.12073(8) 0.0586(5) Uani 1 1 d . . . . .
O14 O 0.08576(8) 0.21140(14) 0.10622(9) 0.0655(6) Uani 1 1 d . . . . .
O15 O 0.03177(12) 0.1396(2) 0.03849(12) 0.1014(10) Uani 1 1 d . . . . .
O16 O -0.07808(11) 0.3735(2) -0.00190(10) 0.0991(10) Uani 1 1 d . . . . .
O17 O -0.14009(8) 0.29152(14) 0.01643(8) 0.0662(6) Uani 1 1 d . . . . .
O18 O -0.02717(7) 0.25515(11) 0.06742(6) 0.0449(4) Uani 1 1 d . . . . .
H3 H -0.0347 0.3083 0.0437 0.054 Uiso 1 1 calc R U . . .
H4 H -0.0162 0.2016 0.0510 0.054 Uiso 1 1 calc R U . . .
Ni1 Ni -0.16421(2) -0.27567(3) 0.13237(2) 0.03809(12) Uani 1 1 d . . . . .
Ni2 Ni -0.13003(2) -0.20548(3) 0.26389(2) 0.03584(12) Uani 1 1 d . . . . .
Ni3 Ni 0.03602(2) 0.29521(3) 0.13165(2) 0.03996(12) Uani 1 1 d . . . . .
Ni4 Ni -0.09705(2) 0.21586(3) 0.08082(2) 0.04337(13) Uani 1 1 d . . . . .

loop_
_atom_site_aniso_label
_atom_site_aniso_U_11
_atom_site_aniso_U_22
_atom_site_aniso_U_33
_atom_site_aniso_U_23
_atom_site_aniso_U_13
_atom_site_aniso_U_12
C1 0.0434(14) 0.0386(13) 0.0586(18) -0.0019(12) 0.0110(13) 0.0119(10)
C2 0.0351(12) 0.0371(12) 0.0518(16) 0.0016(11) 0.0163(11) -0.0045(10)
C3 0.0515(16) 0.0549(16) 0.0561(18) 0.0054(14) -0.0009(14) 0.0092(13)
C4 0.0659(19) 0.0516(16) 0.069(2) 0.0069(14) 0.0338(17) -0.0098(14)
C5 0.0447(16) 0.0683(19) 0.079(2) -0.0122(16) 0.0164(15) -0.0161(14)
C6 0.074(2) 0.0439(15) 0.075(2) 0.0018(14) 0.0292(17) -0.0089(14)
C7 0.0651(18) 0.0563(16) 0.0518(17) -0.0154(13) 0.0118(14) -0.0178(14)
C8 0.0693(19) 0.0531(15) 0.0471(16) -0.0105(12) 0.0201(14) 0.0009(14)
C9 0.0702(19) 0.0661(19) 0.0502(16) 0.0033(14) 0.0255(15) 0.0002(15)
C10 0.0453(17) 0.115(3) 0.059(2) -0.0211(18) 0.0213(15) -0.0057(17)
C11 0.0376(15) 0.091(2) 0.0609(19) -0.0074(17) 0.0044(14) -0.0041(15)
C12 0.075(2) 0.085(2) 0.0499(17) 0.0145(16) 0.0019(16) -0.0054(18)
C13 0.0616(19) 0.0634(18) 0.067(2) -0.0269(15) 0.0011(15) 0.0003(14)
C14 0.070(2) 0.075(2) 0.0628(19) -0.0273(16) 0.0142(16) 0.0182(16)
C15 0.0668(19) 0.0391(14) 0.095(2) 0.0031(14) 0.0278(18) 0.0137(13)
C16 0.0468(16) 0.072(2) 0.082(2) -0.0051(16) 0.0287(16) 0.0112(14)
C17 0.0672(19) 0.0417(13) 0.0400(14) 0.0100(11) 0.0106(14) -0.0081(13)
C18 0.0550(17) 0.0399(13) 0.0478(15) -0.0051(11) 0.0212(13) 0.0014(12)
C19 0.093(3) 0.0499(18) 0.114(3) -0.0138(19) 0.064(3) 0.0036(17)
C20 0.096(3) 0.060(2) 0.063(2) 0.0238(16) -0.004(2) -0.0051(19)
C21 0.061(2) 0.097(3) 0.089(3) 0.001(2) -0.0031(19) 0.0150(19)
C22 0.074(2) 0.125(3) 0.0457(19) -0.0147(19) 0.0052(17) -0.010(2)
C23 0.110(3) 0.079(2) 0.076(2) 0.0030(19) -0.005(2) -0.047(2)
C24 0.077(2) 0.091(3) 0.099(3) 0.029(2) 0.001(2) -0.043(2)
C25 0.092(2) 0.0410(15) 0.089(2) 0.0159(15) 0.036(2) 0.0063(15)
C26 0.136(3) 0.065(2) 0.084(3) 0.0121(18) 0.072(3) -0.006(2)
C27 0.061(2) 0.128(4) 0.144(4) 0.056(3) 0.026(2) 0.015(2)
C28 0.079(3) 0.210(6) 0.096(3) 0.068(4) 0.047(2) 0.023(3)
C29 0.058(4) 0.059(4) 0.093(6) 0.016(4) 0.003(4) -0.022(3)
C30 0.086(7) 0.068(7) 0.071(7) -0.014(5) -0.010(5) -0.025(5)
C29' 0.050(5) 0.059(5) 0.077(7) -0.009(5) 0.006(5) -0.018(4)
C30' 0.064(6) 0.043(6) 0.080(10) -0.015(5) 0.000(7) -0.010(4)
C31 0.203(5) 0.065(2) 0.0405(18) -0.0117(15) 0.024(2) -0.013(3)
C32 0.106(3) 0.0461(16) 0.071(2) -0.0035(14) 0.027(2) 0.0026(16)
N1 0.0446(12) 0.0434(11) 0.0513(13) -0.0066(9) 0.0131(10) -0.0082(9)
N2 0.0411(11) 0.0549(12) 0.0409(12) -0.0062(10) 0.0129(10) -0.0005(9)
N3 0.0413(12) 0.0499(12) 0.0422(12) -0.0040(9) 0.0072(10) 0.0006(9)
N4 0.0428(12) 0.0447(11) 0.0528(13) -0.0090(10) 0.0146(10) 0.0057(9)
N5 0.0487(13) 0.0566(13) 0.0510(14) 0.0018(10) 0.0085(11) -0.0056(10)
N6 0.0577(14) 0.0401(11) 0.0534(14) 0.0048(10) 0.0216(11) -0.0054(10)
N7 0.0550(14) 0.0570(14) 0.0656(16) 0.0012(12) 0.0145(13) -0.0121(11)
N8 0.0753(16) 0.0438(12) 0.0450(13) -0.0044(10) 0.0092(12) -0.0128(11)
O1 0.0487(10) 0.0593(11) 0.0446(11) -0.0046(8) 0.0079(9) 0.0151(9)
O2 0.0608(12) 0.0479(10) 0.0458(11) -0.0046(8) 0.0080(9) 0.0182(9)
O3 0.0560(11) 0.0530(10) 0.0477(11) -0.0048(8) 0.0192(9) -0.0177(9)
O4 0.0431(10) 0.0496(10) 0.0436(11) -0.0012(8) 0.0141(8) -0.0100(7)
O5 0.0491(10) 0.0581(11) 0.0471(11) 0.0017(9) 0.0085(9) 0.0106(9)
O6 0.0765(15) 0.0872(16) 0.0597(14) -0.0036(11) 0.0097(12) 0.0386(12)
O7 0.0608(12) 0.0541(11) 0.0539(11) 0.0029(8) 0.0206(10) -0.0152(9)
O8 0.0838(15) 0.0768(15) 0.0650(14) -0.0050(11) 0.0253(12) -0.0426(12)
O9 0.0330(8) 0.0396(8) 0.0422(9) -0.0027(7) 0.0122(7) -0.0020(7)
O10 0.0583(12) 0.0561(11) 0.0623(13) 0.0216(10) 0.0061(10) -0.0086(10)
O11 0.0568(12) 0.0585(11) 0.0430(10) 0.0131(8) 0.0068(9) -0.0106(9)
O12 0.0456(11) 0.0560(11) 0.0510(11) -0.0139(8) 0.0167(9) -0.0015(8)
O13 0.0478(11) 0.0539(11) 0.0731(13) -0.0168(10) 0.0179(10) -0.0032(9)
O14 0.0697(14) 0.0510(12) 0.0821(15) -0.0107(10) 0.0329(12) 0.0099(9)
O15 0.097(2) 0.099(2) 0.122(2) -0.0639(18) 0.0529(18) -0.0160(16)
O16 0.0915(19) 0.0965(19) 0.0906(19) 0.0507(15) 0.0023(15) -0.0276(15)
O17 0.0706(14) 0.0547(12) 0.0592(12) 0.0197(10) 0.0008(11) -0.0072(9)
O18 0.0589(10) 0.0383(9) 0.0398(9) -0.0027(7) 0.0187(8) -0.0070(8)
Ni1 0.0347(2) 0.0395(2) 0.0385(2) -0.00394(16) 0.00943(17) -0.00178(16)
Ni2 0.0348(2) 0.0331(2) 0.0389(2) -0.00173(15) 0.01054(17) -0.00033(15)
Ni3 0.0456(2) 0.0340(2) 0.0409(2) -0.00016(16) 0.01465(19) -0.00089(16)
Ni4 0.0505(3) 0.0374(2) 0.0378(2) 0.00156(16) 0.0078(2) -0.00737(17)

loop_
_atom_type_symbol
_atom_type_description
_atom_type_scat_dispersion_real
_atom_type_scat_dispersion_imag
_atom_type_scat_source
C C 0.0181 0.0091 'International Tables Vol C Tables 4.2.6.8 and 6.1.1.4'
H H 0.0000 0.0000 'International Tables Vol C Tables 4.2.6.8 and 6.1.1.4'
N N 0.0311 0.0180 'International Tables Vol C Tables 4.2.6.8 and 6.1.1.4'
O O 0.0492 0.0322 'International Tables Vol C Tables 4.2.6.8 and 6.1.1.4'
Ni Ni -3.0029 0.5091 'International Tables Vol C Tables 4.2.6.8 and 6.1.1.4'

loop_
_geom_angle_atom_site_label_1
_geom_angle_atom_site_label_2
_geom_angle_atom_site_label_3
_geom_angle
O2 C1 O1 130.1(2)
O2 C1 H1A 114.9
O1 C1 H1A 114.9
O4 C2 O3 129.8(2)
O4 C2 H2A 115.1
O3 C2 H2A 115.1
O6 C3 O5 128.9(3)
O6 C3 H3A 115.5
O5 C3 H3A 115.5
O8 C4 O7 127.6(3)
O8 C4 H4A 116.2
O7 C4 H4A 116.2
N1 C5 H5A 109.5
N1 C5 H5B 109.5
H5A C5 H5B 109.5
N1 C5 H5C 109.5
H5A C5 H5C 109.5
H5B C5 H5C 109.5
N1 C6 H6A 109.5
N1 C6 H6B 109.5
H6A C6 H6B 109.5
N1 C6 H6C 109.5
H6A C6 H6C 109.5
H6B C6 H6C 109.5
N1 C7 C8 111.2(2)
N1 C7 H7A 109.4
C8 C7 H7A 109.4
N1 C7 H7B 109.4
C8 C7 H7B 109.4
H7A C7 H7B 108.0
N2 C8 C7 110.8(2)
N2 C8 H8A 109.5
C7 C8 H8A 109.5
N2 C8 H8B 109.5
C7 C8 H8B 109.5
H8A C8 H8B 108.1
N2 C9 H9A 109.5
N2 C9 H9B 109.5
H9A C9 H9B 109.5
N2 C9 H9C 109.5
H9A C9 H9C 109.5
H9B C9 H9C 109.5
N2 C10 H10A 109.5
N2 C10 H10B 109.5
H10A C10 H10B 109.5
N2 C10 H10C 109.5
H10A C10 H10C 109.5
H10B C10 H10C 109.5
N3 C11 H11A 109.5
N3 C11 H11B 109.5
H11A C11 H11B 109.5
N3 C11 H11C 109.5
H11A C11 H11C 109.5
H11B C11 H11C 109.5
N3 C12 H12A 109.5
N3 C12 H12B 109.5
H12A C12 H12B 109.5
N3 C12 H12C 109.5
H12A C12 H12C 109.5
H12B C12 H12C 109.5
N3 C13 C14 111.8(2)
N3 C13 H13A 109.3
C14 C13 H13A 109.3
N3 C13 H13B 109.3
C14 C13 H13B 109.3
H13A C13 H13B 107.9
C13 C14 N4 111.1(3)
C13 C14 H14A 109.4
N4 C14 H14A 109.4
C13 C14 H14B 109.4
N4 C14 H14B 109.4
H14A C14 H14B 108.0
N4 C15 H15A 109.5
N4 C15 H15B 109.5
H15A C15 H15B 109.5
N4 C15 H15C 109.5
H15A C15 H15C 109.5
H15B C15 H15C 109.5
N4 C16 H16A 109.5
N4 C16 H16B 109.5
H16A C16 H16B 109.5
N4 C16 H16C 109.5
H16A C16 H16C 109.5
H16B C16 H16C 109.5
O10 C17 O11 130.0(2)
O10 C17 H19 115.0
O11 C17 H19 115.0
O12 C18 O13 130.0(3)
O12 C18 H18 115.0
O13 C18 H18 115.0
O15 C19 O14 128.6(3)
O15 C19 H20 115.7
O14 C19 H20 115.7
O16 C20 O17 129.1(3)
O16 C20 H17 115.4
O17 C20 H17 115.4
N5 C21 H27A 109.5
N5 C21 H27B 109.5
H27A C21 H27B 109.5
N5 C21 H27C 109.5
H27A C21 H27C 109.5
H27B C21 H27C 109.5
N5 C22 H28A 109.5
N5 C22 H28B 109.5
H28A C22 H28B 109.5
N5 C22 H28C 109.5
H28A C22 H28C 109.5
H28B C22 H28C 109.5
C24 C23 N5 114.1(3)
C24 C23 H29A 108.7
N5 C23 H29A 108.7
C24 C23 H29B 108.7
N5 C23 H29B 108.7
H29A C23 H29B 107.6
C23 C24 N6 114.3(3)
C23 C24 H30A 108.7
N6 C24 H30A 108.7
C23 C24 H30B 108.7
N6 C24 H30B 108.7
H30A C24 H30B 107.6
N6 C25 H32A 109.5
N6 C25 H32B 109.5
H32A C25 H32B 109.5
N6 C25 H32C 109.5
H32A C25 H32C 109.5
H32B C25 H32C 109.5
N6 C26 H31A 109.5
N6 C26 H31B 109.5
H31A C26 H31B 109.5
N6 C26 H31C 109.5
H31A C26 H31C 109.5
H31B C26 H31C 109.5
N7 C27 H27D 109.5
N7 C27 H27E 109.5
H27D C27 H27E 109.5
N7 C27 H27F 109.5
H27D C27 H27F 109.5
H27E C27 H27F 109.5
N7 C28 H22A 109.5
N7 C28 H22B 109.5
H22A C28 H22B 109.5
N7 C28 H22C 109.5
H22A C28 H22C 109.5
H22B C28 H22C 109.5
C30 C29 N7 110.2(8)
C30 C29 H29C 109.6
N7 C29 H29C 109.6
C30 C29 H29D 109.6
N7 C29 H29D 109.6
H29C C29 H29D 108.1
N8 C30 C29 108.9(8)
N8 C30 H30C 109.9
C29 C30 H30C 109.9
N8 C30 H30D 109.9
C29 C30 H30D 109.9
H30C C30 H30D 108.3
C30' C29' N7 107.4(9)
C30' C29' H29E 110.2
N7 C29' H29E 110.2
C30' C29' H29F 110.2
N7 C29' H29F 110.2
H29E C29' H29F 108.5
C29' C30' N8 112.8(9)
C29' C30' H30E 109.0
N8 C30' H30E 109.0
C29' C30' H30F 109.0
N8 C30' H30F 109.0
H30E C30' H30F 107.8
N8 C31 H26A 109.5
N8 C31 H26B 109.5
H26A C31 H26B 109.5
N8 C31 H26C 109.5
H26A C31 H26C 109.5
H26B C31 H26C 109.5
N8 C32 H25A 109.5
N8 C32 H25B 109.5
H25A C32 H25B 109.5
N8 C32 H25C 109.5
H25A C32 H25C 109.5
H25B C32 H25C 109.5
C6 N1 C7 110.4(2)
C6 N1 C5 108.0(2)
C7 N1 C5 108.7(2)
C6 N1 Ni1 113.21(16)
C7 N1 Ni1 103.49(16)
C5 N1 Ni1 113.00(17)
C8 N2 C9 110.4(2)
C8 N2 C10 109.4(2)
C9 N2 C10 106.7(3)
C8 N2 Ni1 104.50(18)
C9 N2 Ni1 113.29(18)
C10 N2 Ni1 112.55(17)
C13 N3 C12 111.5(3)
C13 N3 C11 108.0(2)
C12 N3 C11 107.8(2)
C13 N3 Ni2 104.71(15)
C12 N3 Ni2 112.87(17)
C11 N3 Ni2 111.93(17)
C15 N4 C16 107.0(2)
C15 N4 C14 110.6(2)
C16 N4 C14 108.4(2)
C15 N4 Ni2 113.93(18)
C16 N4 Ni2 113.47(17)
C14 N4 Ni2 103.32(15)
C22 N5 C23 107.1(3)
C22 N5 C21 107.8(3)
C23 N5 C21 112.0(3)
C22 N5 Ni3 112.63(19)
C23 N5 Ni3 104.51(18)
C21 N5 Ni3 112.7(2)
C24 N6 C25 110.8(3)
C24 N6 C26 108.1(3)
C25 N6 C26 106.5(3)
C24 N6 Ni3 103.97(18)
C25 N6 Ni3 114.36(18)
C26 N6 Ni3 112.97(18)
C27 N7 C28 106.5(4)
C27 N7 C29 124.4(4)
C28 N7 C29 96.3(5)
C27 N7 C29' 92.2(5)
C28 N7 C29' 125.3(5)
C27 N7 Ni4 113.7(2)
C28 N7 Ni4 114.0(2)
C29 N7 Ni4 101.0(3)
C29' N7 Ni4 103.4(4)
C30 N8 C31 101.0(5)
C30 N8 C32 118.6(5)
C31 N8 C32 106.4(3)
C31 N8 C30' 121.0(6)
C32 N8 C30' 98.9(5)
C30 N8 Ni4 103.0(5)
C31 N8 Ni4 112.74(18)
C32 N8 Ni4 114.53(17)
C30' N8 Ni4 102.9(6)
C1 O1 Ni1 135.88(17)
C1 O2 Ni2 132.62(17)
C2 O3 Ni1 131.65(17)
C2 O4 Ni2 136.92(16)
C3 O5 Ni1 126.73(19)
C4 O7 Ni2 126.5(2)
Ni1 O9 Ni2 117.51(8)
Ni1 O9 H1 107.9
Ni2 O9 H1 107.9
Ni1 O9 H2 107.9
Ni2 O9 H2 107.9
H1 O9 H2 107.2
C17 O10 Ni3 133.01(18)
C17 O11 Ni4 135.50(18)
C18 O12 Ni3 136.80(17)
C18 O13 Ni4 131.67(18)
C19 O14 Ni3 128.0(2)
C20 O17 Ni4 126.3(2)
Ni4 O18 Ni3 116.81(8)
Ni4 O18 H3 108.1
Ni3 O18 H3 108.1
Ni4 O18 H4 108.1
Ni3 O18 H4 108.1
H3 O18 H4 107.3
O3 Ni1 O1 94.18(8)
O3 Ni1 O5 86.13(8)
O1 Ni1 O5 178.06(8)
O3 Ni1 O9 91.05(7)
O1 Ni1 O9 91.83(7)
O5 Ni1 O9 90.08(7)
O3 Ni1 N2 89.68(8)
O1 Ni1 N2 87.23(8)
O5 Ni1 N2 90.86(8)
O9 Ni1 N2 178.85(8)
O3 Ni1 N1 171.60(8)
O1 Ni1 N1 90.76(8)
O5 Ni1 N1 88.71(8)
O9 Ni1 N1 95.58(8)
N2 Ni1 N1 83.77(9)
O4 Ni2 O2 92.40(8)
O4 Ni2 O7 179.31(8)
O2 Ni2 O7 87.81(9)
O4 Ni2 O9 90.23(7)
O2 Ni2 O9 91.91(7)
O7 Ni2 O9 90.42(7)
O4 Ni2 N3 88.59(8)
O2 Ni2 N3 88.75(8)
O7 Ni2 N3 90.75(8)
O9 Ni2 N3 178.67(8)
O4 Ni2 N4 90.71(8)
O2 Ni2 N4 172.36(8)
O7 Ni2 N4 88.99(9)
O9 Ni2 N4 95.05(7)
N3 Ni2 N4 84.35(8)
O12 Ni3 O10 92.70(9)
O12 Ni3 O14 179.25(8)
O10 Ni3 O14 87.48(9)
O12 Ni3 O18 90.42(7)
O10 Ni3 O18 91.59(7)
O14 Ni3 O18 90.30(8)
O12 Ni3 N5 88.92(8)
O10 Ni3 N5 88.25(8)
O14 Ni3 N5 90.36(9)
O18 Ni3 N5 179.30(9)
O12 Ni3 N6 90.25(9)
O10 Ni3 N6 171.95(8)
O14 Ni3 N6 89.48(9)
O18 Ni3 N6 95.88(7)
N5 Ni3 N6 84.32(9)
O11 Ni4 O13 93.40(8)
O11 Ni4 O17 176.59(9)
O13 Ni4 O17 86.94(9)
O11 Ni4 O18 92.95(7)
O13 Ni4 O18 90.89(7)
O17 Ni4 O18 90.44(8)
O11 Ni4 N7 88.65(9)
O13 Ni4 N7 89.55(9)
O17 Ni4 N7 87.95(9)
O18 Ni4 N7 178.31(8)
O11 Ni4 N8 90.51(8)
O13 Ni4 N8 172.71(8)
O17 Ni4 N8 88.80(8)
O18 Ni4 N8 95.06(8)
N7 Ni4 N8 84.39(10)

loop_
_geom_bond_atom_site_label_1
_geom_bond_atom_site_label_2
_geom_bond_distance
C1 O2 1.228(3)
C1 O1 1.242(3)
C1 H1A 0.9300
C2 O4 1.234(3)
C2 O3 1.244(3)
C2 H2A 0.9300
C3 O6 1.232(4)
C3 O5 1.241(4)
C3 H3A 0.9300
C4 O8 1.236(4)
C4 O7 1.251(3)
C4 H4A 0.9300
C5 N1 1.482(4)
C5 H5A 0.9600
C5 H5B 0.9600
C5 H5C 0.9600
C6 N1 1.471(3)
C6 H6A 0.9600
C6 H6B 0.9600
C6 H6C 0.9600
C7 N1 1.476(4)
C7 C8 1.500(4)
C7 H7A 0.9700
C7 H7B 0.9700
C8 N2 1.474(3)
C8 H8A 0.9700
C8 H8B 0.9700
C9 N2 1.474(4)
C9 H9A 0.9600
C9 H9B 0.9600
C9 H9C 0.9600
C10 N2 1.485(4)
C10 H10A 0.9600
C10 H10B 0.9600
C10 H10C 0.9600
C11 N3 1.483(4)
C11 H11A 0.9600
C11 H11B 0.9600
C11 H11C 0.9600
C12 N3 1.473(4)
C12 H12A 0.9600
C12 H12B 0.9600
C12 H12C 0.9600
C13 N3 1.473(4)
C13 C14 1.483(4)
C13 H13A 0.9700
C13 H13B 0.9700
C14 N4 1.489(4)
C14 H14A 0.9700
C14 H14B 0.9700
C15 N4 1.469(4)
C15 H15A 0.9600
C15 H15B 0.9600
C15 H15C 0.9600
C16 N4 1.477(4)
C16 H16A 0.9600
C16 H16B 0.9600
C16 H16C 0.9600
C17 O10 1.230(3)
C17 O11 1.239(3)
C17 H19 0.9300
C18 O12 1.234(3)
C18 O13 1.242(3)
C18 H18 0.9300
C19 O15 1.226(4)
C19 O14 1.241(4)
C19 H20 0.9300
C20 O16 1.219(5)
C20 O17 1.242(4)
C20 H17 0.9300
C21 N5 1.471(4)
C21 H27A 0.9600
C21 H27B 0.9600
C21 H27C 0.9600
C22 N5 1.459(4)
C22 H28A 0.9600
C22 H28B 0.9600
C22 H28C 0.9600
C23 C24 1.444(5)
C23 N5 1.471(4)
C23 H29A 0.9700
C23 H29B 0.9700
C24 N6 1.466(4)
C24 H30A 0.9700
C24 H30B 0.9700
C25 N6 1.469(4)
C25 H32A 0.9600
C25 H32B 0.9600
C25 H32C 0.9600
C26 N6 1.482(4)
C26 H31A 0.9600
C26 H31B 0.9600
C26 H31C 0.9600
C27 N7 1.444(4)
C27 H27D 0.9600
C27 H27E 0.9600
C27 H27F 0.9600
C28 N7 1.447(5)
C28 H22A 0.9600
C28 H22B 0.9600
C28 H22C 0.9600
C29 C30 1.497(15)
C29 N7 1.511(8)
C29 H29C 0.9700
C29 H29D 0.9700
C30 N8 1.454(12)
C30 H30C 0.9700
C30 H30D 0.9700
C29' C30' 1.490(16)
C29' N7 1.512(8)
C29' H29E 0.9700
C29' H29F 0.9700
C30' N8 1.521(14)
C30' H30E 0.9700
C30' H30F 0.9700
C31 N8 1.473(4)
C31 H26A 0.9600
C31 H26B 0.9600
C31 H26C 0.9600
C32 N8 1.477(4)
C32 H25A 0.9600
C32 H25B 0.9600
C32 H25C 0.9600
N1 Ni1 2.193(2)
N2 Ni1 2.160(2)
N3 Ni2 2.1522(19)
N4 Ni2 2.164(2)
N5 Ni3 2.152(2)
N6 Ni3 2.166(2)
N7 Ni4 2.175(3)
N8 Ni4 2.182(2)
O1 Ni1 2.0415(17)
O2 Ni2 2.0385(18)
O3 Ni1 2.0398(17)
O4 Ni2 2.0353(18)
O5 Ni1 2.0953(17)
O7 Ni2 2.083(2)
O9 Ni1 2.0993(18)
O9 Ni2 2.1194(15)
O9 H1 0.9700
O9 H2 0.9700
O10 Ni3 2.0458(19)
O11 Ni4 2.0287(18)
O12 Ni3 2.0319(19)
O13 Ni4 2.0433(19)
O14 Ni3 2.071(2)
O17 Ni4 2.0857(19)
O18 Ni4 2.1170(19)
O18 Ni3 2.1200(16)
O18 H3 0.9700
O18 H4 0.9700

loop_
_geom_torsion_atom_site_label_1
_geom_torsion_atom_site_label_2
_geom_torsion_atom_site_label_3
_geom_torsion_atom_site_label_4
_geom_torsion
N1 C7 C8 N2 -60.3(3)
N3 C13 C14 N4 -58.5(4)
N5 C23 C24 N6 52.2(5)
N7 C29 C30 N8 66.9(12)
N7 C29' C30' N8 -62.0(15)
C8 C7 N1 C6 -79.9(3)
C8 C7 N1 C5 161.9(2)
C8 C7 N1 Ni1 41.5(3)
C7 C8 N2 C9 -79.7(3)
C7 C8 N2 C10 163.1(2)
C7 C8 N2 Ni1 42.4(2)
C14 C13 N3 C12 -83.2(3)
C14 C13 N3 C11 158.6(3)
C14 C13 N3 Ni2 39.2(3)
C13 C14 N4 C15 -79.8(3)
C13 C14 N4 C16 163.1(3)
C13 C14 N4 Ni2 42.5(3)
C24 C23 N5 C22 -155.3(4)
C24 C23 N5 C21 86.7(4)
C24 C23 N5 Ni3 -35.6(4)
C23 C24 N6 C25 86.7(4)
C23 C24 N6 C26 -156.9(4)
C23 C24 N6 Ni3 -36.7(4)
C30 C29 N7 C27 83.4(8)
C30 C29 N7 C28 -161.6(7)
C30 C29 N7 C29' 52.1(9)
C30 C29 N7 Ni4 -45.6(8)
C30' C29' N7 C27 163.3(9)
C30' C29' N7 C28 -84.5(10)
C30' C29' N7 C29 -42.1(9)
C30' C29' N7 Ni4 48.4(10)
C29 C30 N8 C31 -163.0(8)
C29 C30 N8 C32 81.4(10)
C29 C30 N8 C30' 46(2)
C29 C30 N8 Ni4 -46.3(10)
C29' C30' N8 C30 -54.4(19)
C29' C30' N8 C31 -88.3(12)
C29' C30' N8 C32 156.5(11)
C29' C30' N8 Ni4 38.6(13)
O2 C1 O1 Ni1 1.6(5)
O1 C1 O2 Ni2 -10.7(5)
O4 C2 O3 Ni1 -2.6(4)
O3 C2 O4 Ni2 -10.3(5)
O6 C3 O5 Ni1 -11.2(5)
O8 C4 O7 Ni2 -9.8(5)
O11 C17 O10 Ni3 13.0(5)
O10 C17 O11 Ni4 -0.9(5)
O13 C18 O12 Ni3 10.5(5)
O12 C18 O13 Ni4 1.8(5)
O15 C19 O14 Ni3 5.3(6)
O16 C20 O17 Ni4 8.8(6)

loop_
_cell_oxdiff_twin_id
_cell_oxdiff_twin_matrix_11
_cell_oxdiff_twin_matrix_12
_cell_oxdiff_twin_matrix_13
_cell_oxdiff_twin_matrix_21
_cell_oxdiff_twin_matrix_22
_cell_oxdiff_twin_matrix_23
_cell_oxdiff_twin_matrix_31
_cell_oxdiff_twin_matrix_32
_cell_oxdiff_twin_matrix_33
1 1.0000 0.0000 0.0000 0.0000 1.0000 0.0000 0.0000 0.0000 1.0000
2 -0.0324 0.0001 0.9669 0.0002 -0.9999 0.0004 1.0335 0.0007 0.0330

loop_
_diffrn_oxdiff_twin_id
_diffrn_oxdiff_twin_ratio
_diffrn_oxdiff_twin_reflns_isolated
_diffrn_oxdiff_twin_reflns_overlapped
1 0.6734 32401 12785
2 0.3266 32328 12785
